data_7042665
loop_
_publ_author_name
'Liang, Xu'
'Niu, Yingjie'
'Zhang, Qianchong'
'Mack, John'
'Yi, Xiao-Yi'
'Hlatshwayo, Zweli'
'Nyokong, Tebello'
'Li, Minzhi'
'Zhu, Weihua'

_publ_section_title
;
 Cu(III)Triarylcorroles with Asymmetric Push-Pull meso-Substitutions:
 Tunable Molecular Electrochemically Catalyzed Hydrogen Evolution
;
_journal_name_full 'Dalton Trans.'
_journal_paper_doi 10.1039/C7DT00716G
_journal_year 2017
_chemical_formula_sum 'C46 H34 Cu N7 O4'
_chemical_formula_weight 812.34
_chemical_name_systematic Cu(III)-5,15-(m-nitrophenyl)-10-(p-dimethylamino-phenyl)corrole
_space_group_crystal_system triclinic
_space_group_IT_number 2
_space_group_name_Hall '-P 1'
_space_group_name_H-M_alt 'P -1'
_symmetry_space_group_name_Hall '-P 1'
_symmetry_space_group_name_H-M 'P -1'
_atom_sites_solution_hydrogens mixed
_audit_creation_method SHELXL-2014/7
_audit_update_record
;
2017-02-27 deposited with the CCDC.
2017-04-06 downloaded from the CCDC.
;
_cell_angle_alpha 71.592(14)
_cell_angle_beta 82.114(14)
_cell_angle_gamma 80.691(15)
_cell_formula_units_Z 2
_cell_length_a 8.525(2)
_cell_length_b 12.695(4)
_cell_length_c 18.656(5)
_cell_measurement_reflns_used 1942
_cell_measurement_temperature 296(2)
_cell_measurement_theta_max 19.05
_cell_measurement_theta_min 2.33
_cell_volume 1882.5(9)
_computing_structure_refinement 'SHELXL-2014/7 (Sheldrick, 2014)'
_diffrn_ambient_temperature 296(2)
_diffrn_measured_fraction_theta_full 0.997
_diffrn_measured_fraction_theta_max 0.997
_diffrn_measurement_device_type 'Bruker APEX-II CCD'
_diffrn_measurement_method '\f and \w scans'
_diffrn_radiation_type MoK\a
_diffrn_radiation_wavelength 0.71073
_diffrn_reflns_av_R_equivalents 0.1499
_diffrn_reflns_av_unetI/netI 0.1838
_diffrn_reflns_Laue_measured_fraction_full 0.997
_diffrn_reflns_Laue_measured_fraction_max 0.997
_diffrn_reflns_limit_h_max 10
_diffrn_reflns_limit_h_min -10
_diffrn_reflns_limit_k_max 15
_diffrn_reflns_limit_k_min -15
_diffrn_reflns_limit_l_max 21
_diffrn_reflns_limit_l_min -22
_diffrn_reflns_number 20148
_diffrn_reflns_point_group_measured_fraction_full 0.997
_diffrn_reflns_point_group_measured_fraction_max 0.997
_diffrn_reflns_theta_full 25.000
_diffrn_reflns_theta_max 25.000
_diffrn_reflns_theta_min 2.311
_diffrn_source 'sealed tube'
_exptl_absorpt_coefficient_mu 0.637
_exptl_crystal_colour brown
_exptl_crystal_density_diffrn 1.433
_exptl_crystal_description block
_exptl_crystal_F_000 840
_exptl_crystal_size_max 0.400
_exptl_crystal_size_mid 0.400
_exptl_crystal_size_min 0.100
_refine_diff_density_max 0.474
_refine_diff_density_min -0.548
_refine_diff_density_rms 0.066
_refine_ls_extinction_method none
_refine_ls_goodness_of_fit_ref 0.978
_refine_ls_hydrogen_treatment constr
_refine_ls_matrix_type full
_refine_ls_number_parameters 541
_refine_ls_number_reflns 6602
_refine_ls_number_restraints 40
_refine_ls_restrained_S_all 1.066
_refine_ls_R_factor_all 0.1865
_refine_ls_R_factor_gt 0.0689
_refine_ls_shift/su_max 0.000
_refine_ls_shift/su_mean 0.000
_refine_ls_structure_factor_coef Fsqd
_refine_ls_weighting_details 'w=1/[\s^2^(Fo^2^)+(0.0650P)^2^] where P=(Fo^2^+2Fc^2^)/3'
_refine_ls_weighting_scheme calc
_refine_ls_wR_factor_gt 0.1221
_refine_ls_wR_factor_ref 0.1634
_reflns_Friedel_coverage 0.000
_reflns_number_gt 3084
_reflns_number_total 6602
_reflns_threshold_expression 'I > 2\s(I)'
_cod_data_source_file c7dt00716g2.cif
_cod_data_source_block k
_cod_original_cell_volume 1882.6(9)
_cod_database_code 7042665
_shelx_shelxl_version_number 2014/7
_shelx_space_group_comment
;
The symmetry employed for this shelxl refinement is uniquely defined
by the following loop, which should always be used as a source of
symmetry information in preference to the above space-group names.
They are only intended as comments.
;
_shelx_estimated_absorpt_t_min 0.785
_shelx_estimated_absorpt_t_max 0.939

loop_
_space_group_symop_operation_xyz
'x, y, z'
'-x, -y, -z'

loop_
_atom_site_label
_atom_site_type_symbol
_atom_site_fract_x
_atom_site_fract_y
_atom_site_fract_z
_atom_site_U_iso_or_equiv
_atom_site_adp_type
_atom_site_occupancy
_atom_site_site_symmetry_order
_atom_site_calc_flag
_atom_site_refinement_flags_posn
_atom_site_refinement_flags_adp
_atom_site_refinement_flags_occupancy
Cu1 Cu 0.43601(8) 1.17093(6) 0.39607(4) 0.0380(3) Uani 1 1 d . . .
N4 N 0.5029(5) 1.1596(4) 0.4898(3) 0.0411(13) Uani 1 1 d . . .
N3 N 0.2271(5) 1.2341(4) 0.4237(2) 0.0326(12) Uani 1 1 d . . .
C9 C 0.4219(7) 1.1766(5) 0.5556(3) 0.0398(16) Uani 1 1 d . . .
N2 N 0.6418(5) 1.0908(4) 0.3854(3) 0.0405(13) Uani 1 1 d . . .
N1 N 0.4139(5) 1.2028(4) 0.2919(2) 0.0344(12) Uani 1 1 d . . .
C8 C 0.7380(7) 1.0809(5) 0.3214(3) 0.0411(16) Uani 1 1 d . . .
C7 C 0.6468(7) 1.1017(5) 0.5067(4) 0.0490(18) Uani 1 1 d . . .
C6 C 0.1839(6) 1.2679(5) 0.4883(3) 0.0350(15) Uani 1 1 d . . .
C5 C 0.0505(6) 1.3525(5) 0.4741(4) 0.0442(17) Uani 1 1 d . . .
H5A H -0.0022 1.3891 0.5082 0.053 Uiso 1 1 calc R U .
C4 C 0.5148(7) 1.1565(5) 0.2419(3) 0.0388(16) Uani 1 1 d . . .
C3 C 0.2673(7) 1.2330(5) 0.5546(3) 0.0382(15) Uani 1 1 d . . .
C2 C 0.1232(6) 1.2968(5) 0.3702(3) 0.0350(15) Uani 1 1 d . . .
C1 C 0.2666(6) 1.2358(5) 0.2619(3) 0.0360(15) Uani 1 1 d . . .
C18 C 0.5263(7) 1.1295(5) 0.6146(3) 0.0472(17) Uani 1 1 d . . .
H18A H 0.5039 1.1301 0.6647 0.057 Uiso 1 1 calc R U .
C16 C 0.2771(7) 1.2084(5) 0.1933(3) 0.0468(17) Uani 1 1 d . . .
H16A H 0.1948 1.2208 0.1625 0.056 Uiso 1 1 calc R U .
C17 C 0.1897(7) 1.2646(5) 0.6222(3) 0.0390(16) Uani 1 1 d . . .
C11 C 0.7877(7) 1.0986(5) 0.1856(3) 0.0420(16) Uani 1 1 d . . .
C15 C 0.0135(6) 1.3706(5) 0.4030(3) 0.0417(16) Uani 1 1 d . . .
H15A H -0.0687 1.4219 0.3794 0.050 Uiso 1 1 calc R U .
C12 C 0.7955(6) 1.1878(5) 0.1202(3) 0.0392(15) Uani 1 1 d . . .
H12A H 0.7266 1.2538 0.1160 0.047 Uiso 1 1 calc R U .
C13 C 0.8905(8) 1.0012(6) 0.1879(4) 0.066(2) Uani 1 1 d . . .
H13A H 0.8830 0.9392 0.2307 0.079 Uiso 1 1 calc R U .
C14 C 0.4289(7) 1.1607(5) 0.1804(3) 0.0502(17) Uani 1 1 d . . .
H14A H 0.4692 1.1354 0.1390 0.060 Uiso 1 1 calc R U .
C10 C 0.6760(7) 1.1103(5) 0.2523(3) 0.0387(16) Uani 1 1 d . . .
O1 O 1.0094(8) 1.2593(5) -0.0605(3) 0.113(2) Uani 1 1 d . . .
C24 C 0.9075(7) 1.1771(5) 0.0614(3) 0.0451(16) Uani 1 1 d . . .
O2 O 0.8167(7) 1.3543(5) -0.0131(3) 0.0921(19) Uani 1 1 d . . .
C25 C 1.0118(8) 1.0821(7) 0.0653(4) 0.064(2) Uani 1 1 d . . .
H25A H 1.0876 1.0781 0.0250 0.077 Uiso 1 1 calc R U .
C20 C 0.0341(7) 1.2478(5) 0.6493(3) 0.0430(16) Uani 1 1 d . . .
H20A H -0.0241 1.2143 0.6258 0.052 Uiso 1 1 calc R U .
C22 C 0.0468(10) 1.3311(6) 0.7476(4) 0.061(2) Uani 1 1 d . . .
H22A H -0.0017 1.3528 0.7894 0.074 Uiso 1 1 calc R U .
C21 C -0.0347(8) 1.2806(6) 0.7110(4) 0.0496(18) Uani 1 1 d . . .
N5 N 0.9112(8) 1.2709(6) -0.0092(3) 0.0651(17) Uani 1 1 d . . .
C23 C 0.6645(7) 1.0835(6) 0.5842(4) 0.0557(19) Uani 1 1 d . . .
H23A H 0.7537 1.0469 0.6096 0.067 Uiso 1 1 calc R U .
C19 C 0.2721(8) 1.3155(5) 0.6587(4) 0.0524(18) Uani 1 1 d . . .
H19A H 0.3771 1.3277 0.6413 0.063 Uiso 1 1 calc R U .
C33 C -0.1579(7) 1.3384(5) 0.2765(3) 0.0430(16) Uani 1 1 d . . .
H33A H -0.1810 1.2943 0.3260 0.052 Uiso 1 1 calc R U .
C32 C 0.0012(6) 1.3497(5) 0.2488(3) 0.0381(15) Uani 1 1 d . . .
C34 C 0.0281(7) 1.4172(5) 0.1750(3) 0.0459(17) Uani 1 1 d . . .
H34A H 0.1324 1.4266 0.1544 0.055 Uiso 1 1 calc R U .
N7 N -0.3769(6) 1.5102(5) 0.1143(3) 0.0659(17) Uani 1 1 d . . .
N6 N -0.1980(8) 1.2595(6) 0.7398(4) 0.074(2) Uani 1 1 d . . .
C29 C 0.7356(7) 1.0761(5) 0.4422(3) 0.0497(18) Uani 1 1 d . . .
C35 C -0.2813(7) 1.3909(5) 0.2322(4) 0.0445(17) Uani 1 1 d . . .
H35A H -0.3857 1.3810 0.2524 0.053 Uiso 1 1 calc R U .
C28 C 0.8970(7) 1.0498(6) 0.4147(4) 0.067(2) Uani 1 1 d . . .
H28A H 0.9852 1.0330 0.4425 0.080 Uiso 1 1 calc R U .
C36 C -0.2537(7) 1.4576(5) 0.1588(4) 0.0423(16) Uani 1 1 d . . .
C37 C -0.0958(7) 1.4708(5) 0.1311(3) 0.0497(18) Uani 1 1 d . . .
H37A H -0.0733 1.5167 0.0820 0.060 Uiso 1 1 calc R U .
O3 O -0.2591(7) 1.2016(8) 0.7168(4) 0.141(3) Uani 1 1 d . . .
C30 C 0.1994(10) 1.3481(6) 0.7207(4) 0.064(2) Uani 1 1 d . . .
H30A H 0.2563 1.3824 0.7442 0.077 Uiso 1 1 calc R U .
C27 C 0.8997(7) 1.0537(5) 0.3418(4) 0.057(2) Uani 1 1 d . . .
H27A H 0.9901 1.0410 0.3100 0.069 Uiso 1 1 calc R U .
C26 C 1.0026(9) 0.9935(7) 0.1291(4) 0.079(3) Uani 1 1 d . . .
H26A H 1.0722 0.9279 0.1328 0.095 Uiso 1 1 calc R U .
C31 C 0.1339(6) 1.2921(5) 0.2960(3) 0.0346(15) Uani 1 1 d . . .
C38 C -0.3481(8) 1.5869(7) 0.0404(4) 0.083(3) Uani 1 1 d . . .
H38A H -0.4473 1.6149 0.0180 0.125 Uiso 1 1 calc R U .
H38B H -0.3004 1.6481 0.0444 0.125 Uiso 1 1 calc R U .
H38C H -0.2773 1.5491 0.0091 0.125 Uiso 1 1 calc R U .
C39 C -0.5394(8) 1.4953(7) 0.1447(4) 0.086(3) Uani 1 1 d . . .
H39A H -0.6103 1.5370 0.1068 0.130 Uiso 1 1 calc R U .
H39B H -0.5520 1.4173 0.1590 0.130 Uiso 1 1 calc R U .
H39C H -0.5640 1.5215 0.1884 0.130 Uiso 1 1 calc R U .
O4 O -0.2620(7) 1.2983(6) 0.7892(4) 0.137(3) Uani 1 1 d . . .
C42 C 1.463(2) 1.0815(15) -0.0674(8) 0.141(5) Uani 1 1 d D . .
H42A H 1.4322 1.1359 -0.1138 0.169 Uiso 0.5 1 d R U P
C40 C 1.4169(17) 0.9079(16) 0.0284(12) 0.158(6) Uani 1 1 d D . .
H40A H 1.3618 0.8458 0.0467 0.190 Uiso 1 1 calc R U .
C41 C 1.3797(14) 0.9886(18) -0.0367(11) 0.143(6) Uani 1 1 d D . .
H41A H 1.2963 0.9820 -0.0617 0.171 Uiso 1 1 calc R U .
C43 C 1.425(3) 1.150(2) -0.1278(11) 0.172(13) Uani 0.5 1 d D . P
H43A H 1.3389 1.1258 -0.1447 0.258 Uiso 0.5 1 calc R U P
H43B H 1.3900 1.2219 -0.1204 0.258 Uiso 0.5 1 calc R U P
H43C H 1.5144 1.1552 -0.1654 0.258 Uiso 0.5 1 calc R U P
C46 C 0.6116(9) 1.4235(7) 0.5005(7) 0.089(3) Uani 1 1 d D U .
H46A H 0.6782 1.3645 0.4849 0.107 Uiso 0.5 1 d R U P
H46B H 0.7091 1.3744 0.5200 0.107 Uiso 0.5 1 d R U P
C44 C 0.5663(14) 1.5192(11) 0.5985(7) 0.039(3) Uani 0.5 1 d D U P
H44A H 0.5903 1.5284 0.6448 0.047 Uiso 0.5 1 d R U P
H44B H 0.6612 1.4675 0.6151 0.059 Uiso 0.5 1 d R U P
H44C H 0.5917 1.5944 0.5888 0.059 Uiso 0.5 1 d R U P
H44D H 0.4819 1.5050 0.6380 0.059 Uiso 0.5 1 d R U P
C48 C 0.649(2) 1.4466(18) 0.5701(12) 0.113(7) Uani 0.5 1 d D U P
H48A H 0.7436 1.4015 0.5905 0.135 Uiso 0.5 1 d R U P
C45 C 0.469(2) 1.4959(18) 0.4632(9) 0.201(7) Uani 1 1 d D U .
C47 C 0.551(3) 1.4175(17) 0.4323(12) 0.107(6) Uani 0.5 1 d D U P
H47A H 0.6275 1.3501 0.4225 0.129 Uiso 0.5 1 d R U P

loop_
_atom_site_aniso_label
_atom_site_aniso_U_11
_atom_site_aniso_U_22
_atom_site_aniso_U_33
_atom_site_aniso_U_23
_atom_site_aniso_U_13
_atom_site_aniso_U_12
Cu1 0.0290(4) 0.0471(5) 0.0340(5) -0.0098(4) -0.0030(3) 0.0021(3)
N4 0.029(3) 0.059(4) 0.032(3) -0.011(3) -0.003(2) -0.002(3)
N3 0.025(3) 0.038(3) 0.029(3) -0.005(2) 0.000(2) 0.001(2)
C9 0.033(4) 0.048(4) 0.034(4) -0.003(3) -0.005(3) -0.007(3)
N2 0.033(3) 0.043(3) 0.040(3) -0.011(3) -0.008(3) 0.012(2)
N1 0.027(3) 0.045(3) 0.028(3) -0.011(2) -0.001(2) 0.001(2)
C8 0.040(4) 0.043(4) 0.032(4) -0.009(3) 0.003(3) 0.007(3)
C7 0.034(4) 0.068(5) 0.037(4) -0.012(4) -0.006(3) 0.008(3)
C6 0.031(3) 0.039(4) 0.030(4) -0.006(3) 0.002(3) -0.001(3)
C5 0.037(4) 0.049(4) 0.043(4) -0.014(3) 0.000(3) 0.004(3)
C4 0.034(4) 0.046(4) 0.037(4) -0.017(3) -0.004(3) 0.003(3)
C3 0.035(4) 0.047(4) 0.030(4) -0.009(3) 0.001(3) -0.006(3)
C2 0.027(3) 0.042(4) 0.034(4) -0.009(3) -0.004(3) -0.002(3)
C1 0.029(3) 0.049(4) 0.035(4) -0.015(3) -0.004(3) -0.010(3)
C18 0.042(4) 0.069(5) 0.030(4) -0.012(3) -0.007(3) -0.007(3)
C16 0.033(4) 0.068(5) 0.041(4) -0.019(4) -0.009(3) 0.000(3)
C17 0.045(4) 0.040(4) 0.027(4) -0.003(3) 0.002(3) -0.008(3)
C11 0.036(4) 0.050(4) 0.036(4) -0.016(3) -0.004(3) 0.010(3)
C15 0.031(3) 0.049(4) 0.041(4) -0.011(3) -0.006(3) 0.004(3)
C12 0.036(3) 0.040(4) 0.039(4) -0.012(3) -0.005(3) 0.003(3)
C13 0.074(5) 0.060(5) 0.043(4) -0.005(4) -0.003(4) 0.025(4)
C14 0.046(4) 0.069(5) 0.041(4) -0.027(4) -0.002(3) 0.000(4)
C10 0.037(4) 0.037(4) 0.037(4) -0.009(3) -0.001(3) 0.002(3)
O1 0.151(5) 0.096(5) 0.063(4) -0.012(3) 0.049(4) -0.012(4)
C24 0.043(4) 0.052(5) 0.039(4) -0.014(3) 0.000(3) -0.007(3)
O2 0.097(4) 0.079(4) 0.069(4) 0.008(3) 0.002(3) 0.007(3)
C25 0.047(4) 0.086(6) 0.051(5) -0.023(5) 0.006(3) 0.011(4)
C20 0.046(4) 0.046(4) 0.030(4) -0.005(3) -0.003(3) 0.000(3)
C22 0.089(6) 0.042(5) 0.040(4) -0.005(4) 0.010(4) 0.001(4)
C21 0.047(4) 0.051(5) 0.040(4) -0.008(4) 0.005(3) 0.006(3)
N5 0.070(5) 0.074(5) 0.049(4) -0.013(4) 0.009(4) -0.023(4)
C23 0.038(4) 0.081(5) 0.041(4) -0.013(4) -0.013(3) 0.008(4)
C19 0.054(4) 0.055(5) 0.047(5) -0.016(4) -0.001(4) -0.008(3)
C33 0.035(4) 0.051(4) 0.045(4) -0.017(3) -0.001(3) -0.010(3)
C32 0.024(3) 0.046(4) 0.042(4) -0.008(3) -0.008(3) -0.005(3)
C34 0.032(3) 0.060(5) 0.043(4) -0.009(3) -0.004(3) -0.011(3)
N7 0.042(4) 0.079(5) 0.066(4) -0.003(4) -0.027(3) 0.004(3)
N6 0.058(5) 0.102(6) 0.052(5) -0.021(4) 0.017(4) 0.002(4)
C29 0.038(4) 0.064(5) 0.035(4) -0.007(3) -0.006(3) 0.014(3)
C35 0.023(3) 0.060(5) 0.056(5) -0.025(4) -0.007(3) 0.000(3)
C28 0.037(4) 0.104(6) 0.041(5) -0.010(4) -0.009(3) 0.024(4)
C36 0.036(4) 0.044(4) 0.047(4) -0.012(3) -0.015(3) 0.001(3)
C37 0.045(4) 0.055(5) 0.042(4) -0.002(3) -0.011(3) -0.005(3)
O3 0.073(4) 0.269(10) 0.124(6) -0.116(6) 0.034(4) -0.069(5)
C30 0.088(6) 0.063(5) 0.048(5) -0.022(4) -0.006(4) -0.015(4)
C27 0.038(4) 0.075(5) 0.041(4) -0.010(4) 0.001(3) 0.024(3)
C26 0.087(6) 0.079(6) 0.051(5) -0.021(5) 0.000(4) 0.044(5)
C31 0.024(3) 0.046(4) 0.030(4) -0.005(3) -0.006(3) -0.003(3)
C38 0.072(5) 0.090(6) 0.079(6) -0.009(5) -0.039(4) 0.008(5)
C39 0.041(5) 0.099(7) 0.113(7) -0.023(5) -0.032(4) 0.015(4)
O4 0.109(5) 0.178(7) 0.131(6) -0.091(5) 0.066(4) -0.018(4)
C42 0.084(9) 0.211(18) 0.175(14) -0.140(13) 0.008(11) -0.001(11)
C40 0.076(10) 0.24(2) 0.231(19) -0.180(17) 0.003(10) -0.010(10)
C41 0.055(8) 0.234(19) 0.205(17) -0.168(15) -0.011(10) 0.000(11)
C43 0.20(3) 0.16(3) 0.11(2) -0.019(19) 0.015(19) 0.01(2)
C46 0.050(5) 0.060(5) 0.127(7) -0.007(5) 0.031(5) 0.007(4)
C44 0.029(6) 0.033(6) 0.052(7) -0.005(6) 0.017(5) -0.027(5)
C48 0.082(9) 0.120(10) 0.118(10) 0.004(8) -0.028(8) -0.025(8)
C45 0.201(10) 0.195(10) 0.202(11) -0.028(8) 0.003(9) -0.088(8)
C47 0.119(10) 0.082(9) 0.115(10) -0.035(8) 0.046(8) -0.036(8)

loop_
_atom_type_symbol
_atom_type_description
_atom_type_scat_dispersion_real
_atom_type_scat_dispersion_imag
_atom_type_scat_source
C C 0.0033 0.0016 'International Tables Vol C Tables 4.2.6.8 and 6.1.1.4'
H H 0.0000 0.0000 'International Tables Vol C Tables 4.2.6.8 and 6.1.1.4'
N N 0.0061 0.0033 'International Tables Vol C Tables 4.2.6.8 and 6.1.1.4'
O O 0.0106 0.0060 'International Tables Vol C Tables 4.2.6.8 and 6.1.1.4'
Cu Cu 0.3201 1.2651 'International Tables Vol C Tables 4.2.6.8 and 6.1.1.4'

loop_
_geom_angle_atom_site_label_1
_geom_angle_atom_site_label_2
_geom_angle_atom_site_label_3
_geom_angle
_geom_angle_site_symmetry_1
_geom_angle_site_symmetry_3
N4 Cu1 N1 165.28(19) . .
N4 Cu1 N2 81.6(2) . .
N1 Cu1 N2 91.2(2) . .
N4 Cu1 N3 91.3(2) . .
N1 Cu1 N3 97.17(18) . .
N2 Cu1 N3 170.28(19) . .
C7 N4 C9 108.2(5) . .
C7 N4 Cu1 117.4(4) . .
C9 N4 Cu1 132.6(4) . .
C6 N3 C2 107.3(4) . .
C6 N3 Cu1 124.7(4) . .
C2 N3 Cu1 122.3(4) . .
N4 C9 C3 120.2(5) . .
N4 C9 C18 107.5(5) . .
C3 C9 C18 132.3(6) . .
C29 N2 C8 108.9(5) . .
C29 N2 Cu1 115.2(4) . .
C8 N2 Cu1 130.9(4) . .
C1 N1 C4 106.6(5) . .
C1 N1 Cu1 122.7(4) . .
C4 N1 Cu1 125.7(4) . .
C10 C8 N2 120.7(5) . .
C10 C8 C27 131.7(5) . .
N2 C8 C27 106.9(5) . .
N4 C7 C23 109.6(5) . .
N4 C7 C29 111.6(5) . .
C23 C7 C29 138.8(6) . .
N3 C6 C5 108.2(5) . .
N3 C6 C3 126.2(5) . .
C5 C6 C3 125.3(6) . .
C15 C5 C6 108.6(6) . .
N1 C4 C14 109.0(5) . .
N1 C4 C10 124.6(5) . .
C14 C4 C10 126.4(6) . .
C9 C3 C6 121.8(5) . .
C9 C3 C17 119.9(5) . .
C6 C3 C17 118.2(5) . .
N3 C2 C31 124.7(5) . .
N3 C2 C15 108.2(5) . .
C31 C2 C15 127.0(5) . .
N1 C1 C16 108.9(5) . .
N1 C1 C31 122.9(5) . .
C16 C1 C31 128.1(5) . .
C23 C18 C9 107.5(6) . .
C14 C16 C1 108.0(5) . .
C20 C17 C19 118.2(6) . .
C20 C17 C3 121.6(6) . .
C19 C17 C3 120.2(5) . .
C12 C11 C13 118.1(6) . .
C12 C11 C10 120.0(5) . .
C13 C11 C10 121.9(6) . .
C5 C15 C2 107.8(5) . .
C24 C12 C11 118.6(6) . .
C26 C13 C11 122.0(6) . .
C16 C14 C4 107.5(6) . .
C8 C10 C4 122.8(5) . .
C8 C10 C11 117.6(5) . .
C4 C10 C11 119.5(5) . .
C25 C24 C12 122.8(6) . .
C25 C24 N5 118.8(6) . .
C12 C24 N5 118.4(6) . .
C26 C25 C24 118.7(6) . .
C21 C20 C17 119.9(6) . .
C30 C22 C21 118.0(7) . .
C20 C21 C22 122.1(6) . .
C20 C21 N6 118.9(7) . .
C22 C21 N6 119.0(7) . .
O2 N5 O1 123.9(7) . .
O2 N5 C24 118.8(6) . .
O1 N5 C24 117.3(7) . .
C18 C23 C7 107.2(5) . .
C30 C19 C17 120.7(6) . .
C35 C33 C32 121.6(6) . .
C34 C32 C33 116.5(5) . .
C34 C32 C31 121.8(5) . .
C33 C32 C31 121.6(5) . .
C37 C34 C32 121.8(5) . .
C36 N7 C38 121.2(5) . .
C36 N7 C39 119.8(6) . .
C38 N7 C39 118.8(5) . .
O3 N6 O4 122.7(8) . .
O3 N6 C21 119.2(8) . .
O4 N6 C21 118.0(8) . .
N2 C29 C28 107.9(6) . .
N2 C29 C7 112.1(5) . .
C28 C29 C7 139.5(6) . .
C33 C35 C36 121.6(5) . .
C27 C28 C29 108.2(6) . .
N7 C36 C35 121.7(6) . .
N7 C36 C37 121.0(6) . .
C35 C36 C37 117.3(5) . .
C34 C37 C36 121.2(6) . .
C22 C30 C19 121.1(7) . .
C28 C27 C8 107.9(5) . .
C25 C26 C13 119.7(6) . .
C2 C31 C1 123.9(5) . .
C2 C31 C32 118.9(5) . .
C1 C31 C32 117.2(5) . .
C43 C42 C40 124(3) . 2_875
C43 C42 C41 118(3) . .
C40 C42 C41 118.4(14) 2_875 .
C41 C40 C42 119.7(17) . 2_875
C40 C41 C42 121.9(16) . .
C47 C46 C48 169.5(14) . .
C47 C46 C45 118.8(14) . 2_686
C48 C46 C45 50.6(10) . 2_686
C47 C46 C45 54.3(11) . .
C48 C46 C45 115.2(15) . .
C45 C46 C45 64.6(12) 2_686 .
C45 C44 C47 63.8(15) 2_686 2_686
C45 C44 C48 58.3(14) 2_686 .
C47 C44 C48 122.0(17) 2_686 .
C45 C48 C44 62.2(15) 2_686 .
C45 C48 C46 61.9(14) 2_686 .
C44 C48 C46 124.1(16) . .
C48 C45 C44 59.5(14) 2_686 2_686
C48 C45 C47 116(2) 2_686 .
C44 C45 C47 56.3(15) 2_686 .
C48 C45 C46 67.4(18) 2_686 2_686
C44 C45 C46 127(2) 2_686 2_686
C47 C45 C46 177(2) . 2_686
C48 C45 C46 177(2) 2_686 .
C44 C45 C46 118(2) 2_686 .
C47 C45 C46 61.3(15) . .
C46 C45 C46 115.4(12) 2_686 .
C48 C45 C45 127(3) 2_686 2_686
C44 C45 C45 173(3) 2_686 2_686
C47 C45 C45 117(3) . 2_686
C46 C45 C45 59.9(15) 2_686 2_686
C46 C45 C45 55.6(12) . 2_686
C45 C47 C44 59.9(13) . 2_686
C45 C47 C46 64.4(12) . .
C44 C47 C46 124.3(18) 2_686 .

loop_
_geom_bond_atom_site_label_1
_geom_bond_atom_site_label_2
_geom_bond_distance
_geom_bond_site_symmetry_2
Cu1 N4 1.870(5) .
Cu1 N1 1.886(4) .
Cu1 N2 1.899(4) .
Cu1 N3 1.905(4) .
N4 C7 1.346(6) .
N4 C9 1.383(7) .
N3 C6 1.387(7) .
N3 C2 1.388(6) .
C9 C3 1.394(7) .
C9 C18 1.430(7) .
N2 C29 1.361(7) .
N2 C8 1.381(7) .
N1 C1 1.393(6) .
N1 C4 1.386(7) .
C8 C10 1.379(7) .
C8 C27 1.439(8) .
C7 C23 1.415(8) .
C7 C29 1.431(8) .
C6 C5 1.422(7) .
C6 C3 1.423(7) .
C5 C15 1.345(7) .
C4 C14 1.426(8) .
C4 C10 1.419(7) .
C3 C17 1.482(8) .
C2 C31 1.394(8) .
C2 C15 1.431(8) .
C1 C16 1.416(8) .
C1 C31 1.423(8) .
C18 C23 1.361(8) .
C16 C14 1.361(7) .
C17 C20 1.379(7) .
C17 C19 1.389(8) .
C11 C12 1.380(7) .
C11 C13 1.388(8) .
C11 C10 1.490(8) .
C12 C24 1.378(8) .
C13 C26 1.370(8) .
O1 N5 1.211(7) .
C24 C25 1.366(8) .
C24 N5 1.472(8) .
O2 N5 1.211(7) .
C25 C26 1.359(9) .
C20 C21 1.370(8) .
C22 C30 1.354(9) .
C22 C21 1.382(9) .
C21 N6 1.457(8) .
C19 C30 1.384(9) .
C33 C35 1.377(7) .
C33 C32 1.397(7) .
C32 C34 1.384(7) .
C32 C31 1.479(7) .
C34 C37 1.379(7) .
N7 C36 1.379(7) .
N7 C38 1.431(8) .
N7 C39 1.441(8) .
N6 O3 1.175(8) .
N6 O4 1.205(8) .
C29 C28 1.426(8) .
C35 C36 1.375(8) .
C28 C27 1.343(8) .
C36 C37 1.391(7) .
C42 C43 1.235(9) .
C42 C40 1.377(17) 2_875
C42 C41 1.401(18) .
C40 C41 1.357(17) .
C40 C42 1.377(17) 2_875
C46 C47 1.46(2) .
C46 C48 1.50(2) .
C46 C45 1.44(2) 2_686
C46 C45 1.51(2) .
C44 C45 1.307(19) 2_686
C44 C47 1.26(2) 2_686
C44 C48 1.27(2) .
C48 C45 1.26(2) 2_686
C45 C48 1.26(2) 2_686
C45 C44 1.307(19) 2_686
C45 C47 1.36(3) .
C45 C46 1.44(2) 2_686
C45 C45 1.57(3) 2_686
C47 C44 1.26(2) 2_686
